data_4503320
loop_
_publ_author_name
'Li, Shun-Li'
'Lan, Ya-Qian'
'Ma, Jian-Fang'
'Fu, Yao-Mei'
'Yang, Jin'
'Ping, Guang-Ju'
'Liu, Jie'
'Su, Zhong-Min'

_publ_section_title
;
 Structures and Luminescent Properties of a Series of Zinc(II) and
 Cadmium(II) 4,4&#x2032;-Oxydiphthalate Coordination Polymers with Various
 Ligands Based on Bis(pyridyl imidazole) under Hydrothermal Conditions
;
_journal_issue 5
_journal_name_full 'Crystal Growth &amp; Design'
_journal_page_first 1610
_journal_paper_doi 10.1021/cg700994p
_journal_volume 8
_journal_year 2008
_chemical_formula_moiety 'C28 H16 Cd2 N3 O10, 3(H6O)'
_chemical_formula_sum 'C28 H24 Cd2 N3 O13'
_chemical_formula_weight 835.30
_chemical_name_systematic
;
 ?
;
_space_group_IT_number 15
_symmetry_cell_setting monoclinic
_symmetry_space_group_name_Hall '-C 2yc'
_symmetry_space_group_name_H-M 'C 1 2/c 1'
_atom_sites_solution_hydrogens geom
_atom_sites_solution_primary direct
_atom_sites_solution_secondary difmap
_audit_creation_method SHELXL-97
_cell_angle_alpha 90.00
_cell_angle_beta 118.4020(8)
_cell_angle_gamma 90.00
_cell_formula_units_Z 8
_cell_length_a 17.1100(7)
_cell_length_b 26.7290(7)
_cell_length_c 14.7020(7)
_cell_measurement_reflns_used 16532
_cell_measurement_temperature 293(2)
_cell_measurement_theta_max 28.68
_cell_measurement_theta_min 1.55
_cell_volume 5914.4(4)
_computing_cell_refinement 'SMART (Bruker, 1997)'
_computing_data_collection 'SMART (Bruker, 1997)'
_computing_data_reduction SAINT
_computing_molecular_graphics 'SHELXTL-PLUS (Sheldrick, 1990)'
_computing_publication_material SHELXL-97
_computing_structure_refinement 'SHELXL-97 (Sheldrick, 1997)'
_computing_structure_solution 'SHELXS-97(Sheldrick, 1997)'
_diffrn_ambient_temperature 293(2)
_diffrn_measured_fraction_theta_full 0.998
_diffrn_measured_fraction_theta_max 0.921
_diffrn_measurement_device_type 'Bruker APEX CCD area-detector'
_diffrn_measurement_method '\w scans'
_diffrn_radiation_monochromator graphite
_diffrn_radiation_source 'fine-focus sealed tube'
_diffrn_radiation_type MoK\a
_diffrn_radiation_wavelength 0.71069
_diffrn_reflns_av_R_equivalents 0.0436
_diffrn_reflns_av_sigmaI/netI 0.0591
_diffrn_reflns_limit_h_max 21
_diffrn_reflns_limit_h_min -20
_diffrn_reflns_limit_k_max 34
_diffrn_reflns_limit_k_min -19
_diffrn_reflns_limit_l_max 19
_diffrn_reflns_limit_l_min -18
_diffrn_reflns_number 18114
_diffrn_reflns_theta_full 25.00
_diffrn_reflns_theta_max 28.68
_diffrn_reflns_theta_min 1.55
_diffrn_standards_number 0
_exptl_absorpt_coefficient_mu 1.512
_exptl_absorpt_correction_T_max 0.762
_exptl_absorpt_correction_T_min 0.703
_exptl_absorpt_correction_type multi-scan
_exptl_absorpt_process_details 'SADABS(Sheldrick, 1996)'
_exptl_crystal_colour colorless
_exptl_crystal_density_diffrn 1.876
_exptl_crystal_density_method 'not measured'
_exptl_crystal_description block
_exptl_crystal_F_000 3304
_exptl_crystal_size_max 0.24
_exptl_crystal_size_mid 0.22
_exptl_crystal_size_min 0.18
_refine_diff_density_max 0.936
_refine_diff_density_min -0.862
_refine_diff_density_rms 0.113
_refine_ls_extinction_method none
_refine_ls_goodness_of_fit_ref 1.024
_refine_ls_hydrogen_treatment constr
_refine_ls_matrix_type full
_refine_ls_number_parameters 405
_refine_ls_number_reflns 7035
_refine_ls_number_restraints 0
_refine_ls_restrained_S_all 1.024
_refine_ls_R_factor_all 0.0768
_refine_ls_R_factor_gt 0.0445
_refine_ls_shift/su_max 0.001
_refine_ls_shift/su_mean 0.000
_refine_ls_structure_factor_coef Fsqd
_refine_ls_weighting_details 'calc w=1/[\s^2^(Fo^2^)+(0.0553P)^2^+3.3440P] where P=(Fo^2^+2Fc^2^)/3'
_refine_ls_weighting_scheme calc
_refine_ls_wR_factor_gt 0.1030
_refine_ls_wR_factor_ref 0.1195
_reflns_number_gt 4733
_reflns_number_total 7035
_reflns_threshold_expression >2sigma(I)
_cod_data_source_file cg700994p-file003.cif
_cod_data_source_block 4
_cod_depositor_comments
;
The following automatic conversions were performed:

'_symmetry_cell_setting' value 'Monoclinic' changed to 'monoclinic'
according to /home/saulius/struct/CIF-dictionaries/cif_core.dic
dictionary named 'cif_core.dic' version 2.4.1 from 2010-06-29.

Automatic conversion script
Id: cif_fix_values 1715 2011-07-08 13:25:40Z adriana 
;
_cod_original_sg_symbol_Hall '-C 2yc '
_cod_original_sg_symbol_H-M C2/c
_cod_database_code 4503320

loop_
_symmetry_equiv_pos_as_xyz
'x, y, z'
'-x, y, -z+1/2'
'x+1/2, y+1/2, z'
'-x+1/2, y+1/2, -z+1/2'
'-x, -y, -z'
'x, -y, z-1/2'
'-x+1/2, -y+1/2, -z'
'x+1/2, -y+1/2, z-1/2'

loop_
_atom_site_label
_atom_site_type_symbol
_atom_site_fract_x
_atom_site_fract_y
_atom_site_fract_z
_atom_site_U_iso_or_equiv
_atom_site_adp_type
_atom_site_occupancy
_atom_site_symmetry_multiplicity
_atom_site_calc_flag
_atom_site_refinement_flags
Cd1 Cd -0.14039(2) 0.207771(13) 0.60463(3) 0.03727(12) Uani 1 1 d .
Cd2 Cd 0.24913(2) 0.081522(14) 0.93327(3) 0.04115(12) Uani 1 1 d .
C1 C 0.3716(4) -0.0682(2) 1.0216(4) 0.0541(14) Uani 1 1 d .
H1 H 0.3728 -0.1029 1.0252 0.065 Uiso 1 1 calc R
C2 C 0.3032(4) -0.0401(2) 0.9563(4) 0.0569(15) Uani 1 1 d .
H2 H 0.2482 -0.0522 0.9071 0.068 Uiso 1 1 calc R
C3 C 0.4106(3) 0.01061(17) 1.0496(3) 0.0360(11) Uani 1 1 d .
C4 C 0.4563(3) 0.05929(18) 1.0866(4) 0.0376(11) Uani 1 1 d .
C5 C 0.5474(4) 0.0655(2) 1.1490(4) 0.0530(14) Uani 1 1 d .
H5 H 0.5851 0.0380 1.1718 0.064 Uiso 1 1 calc R
C6 C 0.5805(4) 0.1133(2) 1.1764(5) 0.0640(17) Uani 1 1 d .
H6 H 0.6412 0.1182 1.2184 0.077 Uiso 1 1 calc R
C7 C 0.5237(4) 0.1540(2) 1.1415(5) 0.0654(17) Uani 1 1 d .
H7 H 0.5449 0.1865 1.1603 0.079 Uiso 1 1 calc R
C8 C 0.4351(4) 0.1449(2) 1.0783(4) 0.0543(14) Uani 1 1 d .
H8 H 0.3967 0.1721 1.0530 0.065 Uiso 1 1 calc R
C9 C 0.5271(3) -0.0530(2) 1.1678(4) 0.0485(13) Uani 1 1 d .
H9A H 0.5514 -0.0275 1.2210 0.058 Uiso 1 1 calc R
H9B H 0.5687 -0.0583 1.1413 0.058 Uiso 1 1 calc R
C10 C 0.5148(3) -0.10148(18) 1.2137(4) 0.0412(11) Uani 1 1 d .
C11 C 0.5295(4) -0.1467(2) 1.1770(4) 0.0570(15) Uani 1 1 d .
H11 H 0.5494 -0.1469 1.1281 0.068 Uiso 1 1 calc R
C12 C 0.5143(4) -0.1914(2) 1.2142(5) 0.0649(18) Uani 1 1 d .
H12 H 0.5239 -0.2217 1.1898 0.078 Uiso 1 1 calc R
C13 C 0.2025(3) 0.1207(2) 0.0746(3) 0.0396(11) Uani 1 1 d .
C14 C 0.2439(3) 0.22903(18) 0.1344(3) 0.0372(11) Uani 1 1 d .
C15 C 0.1782(3) 0.21623(19) 0.2493(3) 0.0402(12) Uani 1 1 d .
H15 H 0.1916 0.2496 0.2687 0.048 Uiso 1 1 calc R
C16 C 0.1988(3) 0.19539(18) 0.1773(3) 0.0349(11) Uani 1 1 d .
C17 C 0.1794(3) 0.14502(19) 0.1502(3) 0.0355(11) Uani 1 1 d .
C18 C 0.1403(3) 0.1171(2) 0.1980(4) 0.0468(13) Uani 1 1 d .
H18 H 0.1279 0.0834 0.1812 0.056 Uiso 1 1 calc R
C19 C 0.1198(3) 0.1376(2) 0.2683(4) 0.0496(14) Uani 1 1 d .
H19 H 0.0940 0.1183 0.2995 0.059 Uiso 1 1 calc R
C20 C 0.1373(3) 0.1868(2) 0.2924(4) 0.0462(13) Uani 1 1 d .
C21 C 0.0182(3) 0.1785(3) 0.6114(4) 0.0493(14) Uani 1 1 d .
C22 C 0.0940(3) 0.17690(18) 0.5857(3) 0.0355(11) Uani 1 1 d .
C23 C 0.0747(3) 0.19500(19) 0.4883(4) 0.0430(12) Uani 1 1 d .
H23 H 0.0199 0.2098 0.4466 0.052 Uiso 1 1 calc R
C24 C 0.1359(3) 0.1912(2) 0.4536(4) 0.0421(12) Uani 1 1 d .
C25 C 0.2169(4) 0.1707(2) 0.5135(4) 0.0524(14) Uani 1 1 d .
H25 H 0.2590 0.1698 0.4905 0.063 Uiso 1 1 calc R
C26 C 0.2366(3) 0.1511(2) 0.6087(4) 0.0462(13) Uani 1 1 d .
H26 H 0.2912 0.1357 0.6486 0.055 Uiso 1 1 calc R
C27 C 0.1756(3) 0.15417(18) 0.6462(3) 0.0358(11) Uani 1 1 d .
C28 C 0.2004(3) 0.13305(19) 0.7501(3) 0.0388(11) Uani 1 1 d .
N1 N 0.3271(3) 0.00976(16) 0.9733(3) 0.0443(10) Uani 1 1 d .
N2 N 0.4012(3) 0.09888(16) 1.0513(3) 0.0414(10) Uani 1 1 d .
N3 N 0.4404(3) -0.03619(15) 1.0831(3) 0.0432(10) Uani 1 1 d .
O1 O 0.2608(3) 0.10076(16) 0.7874(3) 0.0624(11) Uani 1 1 d .
O2 O 0.1595(2) 0.14620(14) 0.7973(2) 0.0502(9) Uani 1 1 d .
O3 O 0.2032(3) 0.07392(14) 0.0676(3) 0.0601(11) Uani 1 1 d .
O4 O 0.3264(2) 0.23171(14) 0.1835(3) 0.0494(9) Uani 1 1 d .
O5 O 0.2234(2) 0.14853(12) 0.0191(2) 0.0373(7) Uani 1 1 d .
O6 O 0.1972(2) 0.25511(13) 0.0559(3) 0.0463(9) Uani 1 1 d .
O7 O -0.0222(3) 0.1393(2) 0.6042(3) 0.0790(14) Uani 1 1 d .
O8 O -0.0046(3) 0.22003(19) 0.6282(4) 0.0764(13) Uani 1 1 d .
O9 O 0.1124(3) 0.21219(14) 0.3578(3) 0.0620(12) Uani 1 1 d .
O1W O 0.1212(4) 0.0334(3) 0.8346(4) 0.134(3) Uani 1 1 d .
O2W O 0.0292(5) 0.0463(3) 0.6230(6) 0.192(4) Uani 1 1 d .
O3W O 0.0862(15) -0.0354(8) 0.9557(17) 0.454(12) Uiso 1 1 d .
O4W O 0.2791(6) -0.0122(3) 1.1839(7) 0.184(3) Uiso 1 1 d .

loop_
_atom_site_aniso_label
_atom_site_aniso_U_11
_atom_site_aniso_U_22
_atom_site_aniso_U_33
_atom_site_aniso_U_23
_atom_site_aniso_U_13
_atom_site_aniso_U_12
Cd1 0.0388(2) 0.0441(2) 0.0408(2) -0.00860(16) 0.02859(17) -0.00754(15)
Cd2 0.0449(2) 0.0505(2) 0.02843(18) 0.00443(16) 0.01780(16) 0.00963(17)
C1 0.053(3) 0.037(3) 0.058(3) 0.000(3) 0.015(3) -0.006(3)
C2 0.048(3) 0.051(3) 0.052(3) -0.004(3) 0.008(3) -0.013(3)
C3 0.041(3) 0.036(3) 0.033(2) 0.000(2) 0.019(2) 0.002(2)
C4 0.040(3) 0.039(3) 0.036(2) 0.004(2) 0.020(2) -0.003(2)
C5 0.042(3) 0.047(3) 0.063(4) 0.014(3) 0.018(3) 0.000(2)
C6 0.049(3) 0.061(4) 0.063(4) -0.001(3) 0.011(3) -0.014(3)
C7 0.069(4) 0.050(4) 0.065(4) -0.007(3) 0.023(3) -0.016(3)
C8 0.065(4) 0.040(3) 0.052(3) -0.005(3) 0.022(3) -0.003(3)
C9 0.038(3) 0.054(3) 0.049(3) 0.013(3) 0.017(2) 0.003(2)
C10 0.036(3) 0.036(3) 0.043(3) 0.000(2) 0.012(2) 0.002(2)
C11 0.049(3) 0.055(4) 0.057(3) -0.008(3) 0.017(3) 0.010(3)
C12 0.056(4) 0.033(3) 0.075(5) -0.011(3) 0.007(3) 0.006(3)
C13 0.040(3) 0.052(3) 0.030(2) 0.008(2) 0.018(2) 0.006(2)
C14 0.049(3) 0.045(3) 0.030(2) 0.000(2) 0.029(2) 0.002(2)
C15 0.047(3) 0.051(3) 0.031(2) 0.012(2) 0.026(2) 0.010(2)
C16 0.030(2) 0.052(3) 0.029(2) 0.009(2) 0.019(2) 0.005(2)
C17 0.033(2) 0.050(3) 0.028(2) 0.009(2) 0.018(2) 0.002(2)
C18 0.047(3) 0.057(3) 0.046(3) 0.014(3) 0.030(3) 0.001(2)
C19 0.049(3) 0.067(4) 0.047(3) 0.021(3) 0.034(3) 0.007(3)
C20 0.046(3) 0.071(4) 0.035(3) 0.020(3) 0.030(2) 0.023(3)
C21 0.036(3) 0.092(5) 0.029(2) 0.012(3) 0.022(2) 0.013(3)
C22 0.034(3) 0.050(3) 0.030(2) 0.003(2) 0.021(2) 0.007(2)
C23 0.038(3) 0.062(3) 0.035(2) 0.017(2) 0.022(2) 0.019(2)
C24 0.052(3) 0.056(3) 0.033(2) 0.012(2) 0.032(2) 0.015(2)
C25 0.049(3) 0.083(4) 0.046(3) 0.019(3) 0.040(3) 0.020(3)
C26 0.037(3) 0.069(4) 0.041(3) 0.012(3) 0.025(2) 0.017(2)
C27 0.035(3) 0.051(3) 0.028(2) 0.001(2) 0.020(2) 0.006(2)
C28 0.036(3) 0.055(3) 0.027(2) 0.000(2) 0.016(2) -0.001(2)
N1 0.041(2) 0.045(3) 0.036(2) -0.0009(19) 0.0091(19) -0.0035(19)
N2 0.046(2) 0.043(2) 0.036(2) 0.0002(19) 0.020(2) 0.003(2)
N3 0.041(2) 0.039(2) 0.044(2) 0.0035(19) 0.015(2) 0.0002(19)
O1 0.057(2) 0.093(3) 0.043(2) 0.026(2) 0.0284(19) 0.034(2)
O2 0.061(2) 0.071(3) 0.0312(17) -0.0015(17) 0.0317(17) 0.0083(19)
O3 0.090(3) 0.042(2) 0.069(3) 0.0073(19) 0.055(2) 0.007(2)
O4 0.046(2) 0.065(2) 0.0426(19) 0.0100(18) 0.0252(18) -0.0079(18)
O5 0.046(2) 0.0441(19) 0.0307(16) 0.0064(14) 0.0255(15) 0.0050(15)
O6 0.058(2) 0.051(2) 0.0414(19) 0.0136(17) 0.0324(18) 0.0085(17)
O7 0.050(3) 0.132(4) 0.066(3) 0.000(3) 0.036(2) -0.026(3)
O8 0.058(3) 0.108(4) 0.090(3) 0.005(3) 0.056(3) 0.020(3)
O9 0.090(3) 0.074(3) 0.053(2) 0.0356(19) 0.059(2) 0.045(2)
O1W 0.083(4) 0.190(7) 0.079(4) 0.028(4) -0.002(3) -0.055(4)
O2W 0.166(7) 0.141(7) 0.183(8) 0.028(6) 0.012(6) -0.027(6)

loop_
_atom_type_symbol
_atom_type_description
_atom_type_scat_dispersion_real
_atom_type_scat_dispersion_imag
_atom_type_scat_source
C C 0.0033 0.0016 'International Tables Vol C Tables 4.2.6.8 and 6.1.1.4'
H H 0.0000 0.0000 'International Tables Vol C Tables 4.2.6.8 and 6.1.1.4'
N N 0.0061 0.0033 'International Tables Vol C Tables 4.2.6.8 and 6.1.1.4'
O O 0.0106 0.0060 'International Tables Vol C Tables 4.2.6.8 and 6.1.1.4'
Cd Cd -0.8075 1.2024 'International Tables Vol C Tables 4.2.6.8 and 6.1.1.4'

loop_
_geom_angle_atom_site_label_1
_geom_angle_atom_site_label_2
_geom_angle_atom_site_label_3
_geom_angle
_geom_angle_site_symmetry_1
_geom_angle_site_symmetry_3
O8 Cd1 O4 108.83(16) . 8_456
O8 Cd1 O2 117.32(16) . 2_556
O4 Cd1 O2 92.61(13) 8_456 2_556
O8 Cd1 O5 115.55(14) . 2
O4 Cd1 O5 134.04(12) 8_456 2
O2 Cd1 O5 77.72(11) 2_556 2
O8 Cd1 O6 88.86(15) . 2
O4 Cd1 O6 92.56(12) 8_456 2
O2 Cd1 O6 149.83(12) 2_556 2
O5 Cd1 O6 77.37(11) 2 2
N1 Cd2 O1 97.50(14) . .
N1 Cd2 O5 138.48(12) . 1_556
O1 Cd2 O5 116.81(13) . 1_556
N1 Cd2 O1W 87.6(2) . .
O1 Cd2 O1W 90.89(18) . .
O5 Cd2 O1W 113.0(2) 1_556 .
N1 Cd2 N2 70.73(14) . .
O1 Cd2 N2 94.92(14) . .
O5 Cd2 N2 83.07(13) 1_556 .
O1W Cd2 N2 158.1(2) . .
N1 Cd2 O3 95.50(14) . 1_556
O1 Cd2 O3 165.70(13) . 1_556
O5 Cd2 O3 54.41(11) 1_556 1_556
O1W Cd2 O3 83.72(18) . 1_556
N2 Cd2 O3 94.97(14) . 1_556
N1 Cd2 O2 148.16(13) . .
O1 Cd2 O2 53.25(11) . .
O5 Cd2 O2 72.89(10) 1_556 .
O1W Cd2 O2 81.36(18) . .
N2 Cd2 O2 118.83(13) . .
O3 Cd2 O2 112.67(12) 1_556 .
C2 C1 N3 107.7(5) . .
C1 C2 N1 109.2(5) . .
N1 C3 N3 111.0(4) . .
N1 C3 C4 119.4(4) . .
N3 C3 C4 129.6(4) . .
N2 C4 C5 121.3(5) . .
N2 C4 C3 113.5(4) . .
C5 C4 C3 125.3(5) . .
C6 C5 C4 118.7(5) . .
C5 C6 C7 120.1(5) . .
C8 C7 C6 117.8(6) . .
N2 C8 C7 123.2(5) . .
N3 C9 C10 109.6(4) . .
C10 C10 C11 119.9(3) 2_657 .
C10 C10 C9 121.5(3) 2_657 .
C11 C10 C9 118.5(5) . .
C12 C11 C10 119.4(6) . .
C12 C12 C11 120.7(4) 2_657 .
O3 C13 O5 120.8(4) . .
O3 C13 C17 120.7(4) . .
O5 C13 C17 118.4(5) . .
O4 C14 O6 123.5(4) . .
O4 C14 C16 117.1(4) . .
O6 C14 C16 119.2(4) . .
C16 C15 C20 119.3(5) . .
C15 C16 C17 119.5(4) . .
C15 C16 C14 116.7(4) . .
C17 C16 C14 123.8(4) . .
C18 C17 C16 118.5(4) . .
C18 C17 C13 120.1(5) . .
C16 C17 C13 121.3(4) . .
C19 C18 C17 121.8(5) . .
C18 C19 C20 119.1(5) . .
C19 C20 C15 121.7(5) . .
C19 C20 O9 123.2(5) . .
C15 C20 O9 115.0(5) . .
O7 C21 O8 124.2(5) . .
O7 C21 C22 117.9(5) . .
O8 C21 C22 117.5(6) . .
C27 C22 C23 119.0(4) . .
C27 C22 C21 124.8(4) . .
C23 C22 C21 115.8(4) . .
C24 C23 C22 120.5(4) . .
C25 C24 C23 121.0(4) . .
C25 C24 O9 122.5(4) . .
C23 C24 O9 116.4(4) . .
C24 C25 C26 119.6(4) . .
C25 C26 C27 120.8(4) . .
C22 C27 C26 119.0(4) . .
C22 C27 C28 122.2(4) . .
C26 C27 C28 118.8(4) . .
O2 C28 O1 121.0(4) . .
O2 C28 C27 120.1(4) . .
O1 C28 C27 118.9(4) . .
C3 N1 C2 106.0(4) . .
C3 N1 Cd2 118.1(3) . .
C2 N1 Cd2 133.4(3) . .
C8 N2 C4 118.9(4) . .
C8 N2 Cd2 124.3(4) . .
C4 N2 Cd2 116.7(3) . .
C3 N3 C1 106.1(4) . .
C3 N3 C9 129.8(4) . .
C1 N3 C9 124.1(4) . .
C28 O1 Cd2 98.1(3) . .
C28 O2 Cd1 146.2(4) . 2_556
C28 O2 Cd2 87.5(3) . .
Cd1 O2 Cd2 101.89(11) 2_556 .
C13 O3 Cd2 90.1(3) . 1_554
C14 O4 Cd1 103.9(3) . 8
C13 O5 Cd1 130.3(3) . 2
C13 O5 Cd2 94.6(3) . 1_554
Cd1 O5 Cd2 107.49(12) 2 1_554
C14 O6 Cd1 112.8(3) . 2
C21 O8 Cd1 104.1(4) . .
C24 O9 C20 117.7(4) . .

loop_
_geom_bond_atom_site_label_1
_geom_bond_atom_site_label_2
_geom_bond_distance
_geom_bond_site_symmetry_2
Cd1 O8 2.205(4) .
Cd1 O4 2.217(3) 8_456
Cd1 O2 2.311(3) 2_556
Cd1 O5 2.319(3) 2
Cd1 O6 2.436(3) 2
Cd2 N1 2.249(4) .
Cd2 O1 2.305(4) .
Cd2 O5 2.350(3) 1_556
Cd2 O1W 2.351(5) .
Cd2 N2 2.388(4) .
Cd2 O3 2.457(4) 1_556
Cd2 O2 2.533(4) .
C1 C2 1.336(7) .
C1 N3 1.387(6) .
C2 N1 1.382(7) .
C3 N1 1.333(6) .
C3 N3 1.352(6) .
C3 C4 1.482(7) .
C4 N2 1.346(6) .
C4 C5 1.392(7) .
C5 C6 1.377(8) .
C6 C7 1.385(8) .
C7 C8 1.371(8) .
C8 N2 1.337(7) .
C9 N3 1.482(6) .
C9 C10 1.521(7) .
C10 C10 1.381(10) 2_657
C10 C11 1.395(7) .
C11 C12 1.390(8) .
C12 C12 1.355(13) 2_657
C13 O3 1.255(6) .
C13 O5 1.275(5) .
C13 C17 1.494(7) .
C14 O4 1.245(6) .
C14 O6 1.256(5) .
C14 C16 1.504(6) .
C15 C16 1.383(6) .
C15 C20 1.390(7) .
C16 C17 1.399(7) .
C17 C18 1.396(6) .
C18 C19 1.355(7) .
C19 C20 1.359(7) .
C20 O9 1.398(6) .
C21 O7 1.231(7) .
C21 O8 1.240(7) .
C21 C22 1.514(6) .
C22 C27 1.388(6) .
C22 C23 1.395(6) .
C23 C24 1.369(6) .
C24 C25 1.355(7) .
C24 O9 1.387(5) .
C25 C26 1.378(7) .
C26 C27 1.395(6) .
C27 C28 1.488(6) .
C28 O2 1.248(5) .
C28 O1 1.255(6) .
O2 Cd1 2.311(3) 2_556
O3 Cd2 2.457(4) 1_554
O4 Cd1 2.217(3) 8
O5 Cd1 2.319(3) 2
O5 Cd2 2.350(3) 1_554
O6 Cd1 2.436(3) 2

loop_
_geom_torsion_atom_site_label_1
_geom_torsion_atom_site_label_2
_geom_torsion_atom_site_label_3
_geom_torsion_atom_site_label_4
_geom_torsion
_geom_torsion_site_symmetry_1
_geom_torsion_site_symmetry_4
N3 C1 C2 N1 0.9(7) . .
N1 C3 C4 N2 12.4(6) . .
N3 C3 C4 N2 -166.5(5) . .
N1 C3 C4 C5 -165.7(5) . .
N3 C3 C4 C5 15.4(8) . .
N2 C4 C5 C6 1.4(8) . .
C3 C4 C5 C6 179.4(5) . .
C4 C5 C6 C7 -0.4(9) . .
C5 C6 C7 C8 -1.1(10) . .
C6 C7 C8 N2 1.7(9) . .
N3 C9 C10 C10 -81.9(7) . 2_657
N3 C9 C10 C11 94.9(5) . .
C10 C10 C11 C12 -0.1(9) 2_657 .
C9 C10 C11 C12 -176.8(5) . .
C10 C11 C12 C12 -0.2(11) . 2_657
C20 C15 C16 C17 -0.9(7) . .
C20 C15 C16 C14 -179.4(4) . .
O4 C14 C16 C15 87.1(6) . .
O6 C14 C16 C15 -88.4(5) . .
O4 C14 C16 C17 -91.4(6) . .
O6 C14 C16 C17 93.2(6) . .
C15 C16 C17 C18 -0.6(7) . .
C14 C16 C17 C18 177.8(4) . .
C15 C16 C17 C13 -178.6(4) . .
C14 C16 C17 C13 -0.2(7) . .
O3 C13 C17 C18 -13.7(7) . .
O5 C13 C17 C18 167.9(4) . .
O3 C13 C17 C16 164.2(5) . .
O5 C13 C17 C16 -14.2(7) . .
C16 C17 C18 C19 0.9(7) . .
C13 C17 C18 C19 178.9(5) . .
C17 C18 C19 C20 0.4(8) . .
C18 C19 C20 C15 -2.0(8) . .
C18 C19 C20 O9 174.9(5) . .
C16 C15 C20 C19 2.3(7) . .
C16 C15 C20 O9 -174.9(4) . .
O7 C21 C22 C27 -71.4(7) . .
O8 C21 C22 C27 115.7(6) . .
O7 C21 C22 C23 101.2(6) . .
O8 C21 C22 C23 -71.7(6) . .
C27 C22 C23 C24 -1.1(8) . .
C21 C22 C23 C24 -174.1(5) . .
C22 C23 C24 C25 -1.3(9) . .
C22 C23 C24 O9 -177.2(5) . .
C23 C24 C25 C26 3.3(9) . .
O9 C24 C25 C26 178.9(5) . .
C24 C25 C26 C27 -2.9(9) . .
C23 C22 C27 C26 1.5(8) . .
C21 C22 C27 C26 173.8(5) . .
C23 C22 C27 C28 -178.8(5) . .
C21 C22 C27 C28 -6.5(8) . .
C25 C26 C27 C22 0.5(8) . .
C25 C26 C27 C28 -179.3(5) . .
C22 C27 C28 O2 -18.6(8) . .
C26 C27 C28 O2 161.1(5) . .
C22 C27 C28 O1 159.0(5) . .
C26 C27 C28 O1 -21.3(7) . .
N3 C3 N1 C2 -1.0(6) . .
C4 C3 N1 C2 179.9(4) . .
N3 C3 N1 Cd2 163.5(3) . .
C4 C3 N1 Cd2 -15.6(6) . .
C1 C2 N1 C3 0.0(6) . .
C1 C2 N1 Cd2 -161.0(4) . .
O1 Cd2 N1 C3 102.2(4) . .
O5 Cd2 N1 C3 -44.4(4) 1_556 .
O1W Cd2 N1 C3 -167.2(4) . .
N2 Cd2 N1 C3 9.6(3) . .
O3 Cd2 N1 C3 -83.7(4) 1_556 .
O2 Cd2 N1 C3 123.5(3) . .
O1 Cd2 N1 C2 -98.5(5) . .
O5 Cd2 N1 C2 114.9(5) 1_556 .
O1W Cd2 N1 C2 -7.9(5) . .
N2 Cd2 N1 C2 168.9(5) . .
O3 Cd2 N1 C2 75.6(5) 1_556 .
O2 Cd2 N1 C2 -77.2(6) . .
C7 C8 N2 C4 -0.7(8) . .
C7 C8 N2 Cd2 -176.0(4) . .
C5 C4 N2 C8 -0.9(7) . .
C3 C4 N2 C8 -179.1(4) . .
C5 C4 N2 Cd2 174.8(4) . .
C3 C4 N2 Cd2 -3.4(5) . .
N1 Cd2 N2 C8 172.6(4) . .
O1 Cd2 N2 C8 76.3(4) . .
O5 Cd2 N2 C8 -40.1(4) 1_556 .
O1W Cd2 N2 C8 -178.9(5) . .
O3 Cd2 N2 C8 -93.3(4) 1_556 .
O2 Cd2 N2 C8 26.0(4) . .
N1 Cd2 N2 C4 -2.8(3) . .
O1 Cd2 N2 C4 -99.1(3) . .
O5 Cd2 N2 C4 144.5(3) 1_556 .
O1W Cd2 N2 C4 5.7(7) . .
O3 Cd2 N2 C4 91.3(3) 1_556 .
O2 Cd2 N2 C4 -149.4(3) . .
N1 C3 N3 C1 1.6(6) . .
C4 C3 N3 C1 -179.5(5) . .
N1 C3 N3 C9 -177.8(5) . .
C4 C3 N3 C9 1.2(8) . .
C2 C1 N3 C3 -1.5(6) . .
C2 C1 N3 C9 177.9(5) . .
C10 C9 N3 C3 149.9(5) . .
C10 C9 N3 C1 -29.4(7) . .
O2 C28 O1 Cd2 3.4(6) . .
C27 C28 O1 Cd2 -174.2(4) . .
N1 Cd2 O1 C28 164.4(3) . .
O5 Cd2 O1 C28 -39.8(4) 1_556 .
O1W Cd2 O1 C28 76.7(4) . .
N2 Cd2 O1 C28 -124.5(3) . .
O3 Cd2 O1 C28 9.2(8) 1_556 .
O2 Cd2 O1 C28 -1.8(3) . .
O1 C28 O2 Cd1 104.8(7) . 2_556
C27 C28 O2 Cd1 -77.7(7) . 2_556
O1 C28 O2 Cd2 -3.1(5) . .
C27 C28 O2 Cd2 174.5(4) . .
N1 Cd2 O2 C28 -24.9(4) . .
O1 Cd2 O2 C28 1.8(3) . .
O5 Cd2 O2 C28 146.8(3) 1_556 .
O1W Cd2 O2 C28 -95.8(3) . .
N2 Cd2 O2 C28 75.0(3) . .
O3 Cd2 O2 C28 -175.3(3) 1_556 .
N1 Cd2 O2 Cd1 -172.1(2) . 2_556
O1 Cd2 O2 Cd1 -145.4(2) . 2_556
O5 Cd2 O2 Cd1 -0.44(12) 1_556 2_556
O1W Cd2 O2 Cd1 117.0(2) . 2_556
N2 Cd2 O2 Cd1 -72.18(17) . 2_556
O3 Cd2 O2 Cd1 37.52(18) 1_556 2_556
O5 C13 O3 Cd2 -0.7(5) . 1_554
C17 C13 O3 Cd2 -179.0(4) . 1_554
O6 C14 O4 Cd1 2.8(6) . 8
C16 C14 O4 Cd1 -172.4(3) . 8
O3 C13 O5 Cd1 118.3(5) . 2
C17 C13 O5 Cd1 -63.3(6) . 2
O3 C13 O5 Cd2 0.7(5) . 1_554
C17 C13 O5 Cd2 179.1(4) . 1_554
O4 C14 O6 Cd1 105.0(5) . 2
C16 C14 O6 Cd1 -79.9(4) . 2
O7 C21 O8 Cd1 -12.5(6) . .
C22 C21 O8 Cd1 159.9(3) . .
O4 Cd1 O8 C21 159.9(3) 8_456 .
O2 Cd1 O8 C21 56.6(4) 2_556 .
O5 Cd1 O8 C21 -32.4(4) 2 .
O6 Cd1 O8 C21 -107.8(3) 2 .
C25 C24 O9 C20 42.4(8) . .
C23 C24 O9 C20 -141.8(5) . .
C19 C20 O9 C24 51.5(7) . .
C15 C20 O9 C24 -131.4(5) . .
